data_7218920
loop_
_publ_author_name
'Wu, Tsung-Tai'
'Hsu, Wayne'
'Yang, Xiang-Kai'
'He, Hsiu-Yi'
'Chen, Jhy-Der'

_publ_section_title
;
 Entanglement in Co(ii) coordination networks: polycatenation from single
 net to 2-fold and 3-fold interpenetrated nets
;
_journal_issue 4
_journal_name_full CrystEngComm
_journal_page_first 916
_journal_paper_doi 10.1039/C4CE02101K
_journal_volume 17
_journal_year 2015
_chemical_formula_sum 'C53 H66 Co2 N4 O19'
_chemical_formula_weight 1180.96
_chemical_name_systematic
; 
 ? 
;
_space_group_IT_number 14
_symmetry_cell_setting monoclinic
_symmetry_space_group_name_Hall '-P 2ybc'
_symmetry_space_group_name_H-M 'P 1 21/c 1'
_atom_sites_solution_hydrogens geom
_atom_sites_solution_primary direct
_atom_sites_solution_secondary difmap
_audit_creation_method SHELXL-97
_audit_update_record
;
2014-10-11 deposited with the CCDC.
2014-11-24 downloaded from the CCDC.
;
_cell_angle_alpha 90.00
_cell_angle_beta 105.815(2)
_cell_angle_gamma 90.00
_cell_formula_units_Z 4
_cell_length_a 13.6257(7)
_cell_length_b 25.2675(12)
_cell_length_c 16.8185(8)
_cell_measurement_reflns_used 9992
_cell_measurement_temperature 100(2)
_cell_measurement_theta_max 28.27
_cell_measurement_theta_min 2.35
_cell_volume 5571.2(5)
_computing_cell_refinement 'SAINT V7.68A (Bruker AXS, 2010)'
_computing_data_collection 'APEX2 (Bruker AXS, 2010)'
_computing_data_reduction 'SAINT V7.68A (Bruker AXS, 2010)'
_computing_molecular_graphics 'SHELXTL (Sheldrick, 2008)'
_computing_publication_material 'SHELXTL (Sheldrick, 2008)'
_computing_structure_refinement 'SHELXL-97 (Sheldrick, 2008)'
_computing_structure_solution 'SHELXS-97 (Sheldrick, 2008)'
_diffrn_ambient_temperature 100(2)
_diffrn_measured_fraction_theta_full 1.000
_diffrn_measured_fraction_theta_max 0.958
_diffrn_measurement_device_type 'Bruker APEX-II CCD'
_diffrn_measurement_method '\f and \w scans'
_diffrn_radiation_monochromator graphite
_diffrn_radiation_source 'fine-focus sealed tube'
_diffrn_radiation_type MoK\a
_diffrn_radiation_wavelength 0.71073
_diffrn_reflns_av_R_equivalents 0.0386
_diffrn_reflns_av_sigmaI/netI 0.0288
_diffrn_reflns_limit_h_max 18
_diffrn_reflns_limit_h_min -13
_diffrn_reflns_limit_k_max 30
_diffrn_reflns_limit_k_min -33
_diffrn_reflns_limit_l_max 21
_diffrn_reflns_limit_l_min -22
_diffrn_reflns_number 92883
_diffrn_reflns_theta_full 26.00
_diffrn_reflns_theta_max 28.28
_diffrn_reflns_theta_min 1.75
_exptl_absorpt_coefficient_mu 0.672
_exptl_absorpt_correction_T_max 0.9059
_exptl_absorpt_correction_T_min 0.8499
_exptl_absorpt_correction_type multi-scan
_exptl_absorpt_process_details 'SADABS V2008/1 (Bruker AXS, 2008)'
_exptl_crystal_colour purple
_exptl_crystal_density_diffrn 1.408
_exptl_crystal_density_method 'not measured'
_exptl_crystal_description block
_exptl_crystal_F_000 2472
_exptl_crystal_size_max 0.25
_exptl_crystal_size_mid 0.20
_exptl_crystal_size_min 0.15
_refine_diff_density_max 1.582
_refine_diff_density_min -0.877
_refine_diff_density_rms 0.076
_refine_ls_extinction_method none
_refine_ls_goodness_of_fit_ref 1.022
_refine_ls_hydrogen_treatment constr
_refine_ls_matrix_type full
_refine_ls_number_parameters 685
_refine_ls_number_reflns 13245
_refine_ls_number_restraints 0
_refine_ls_restrained_S_all 1.022
_refine_ls_R_factor_all 0.0608
_refine_ls_R_factor_gt 0.0472
_refine_ls_shift/su_max 0.001
_refine_ls_shift/su_mean 0.000
_refine_ls_structure_factor_coef Fsqd
_refine_ls_weighting_details 'calc w=1/[\s^2^(Fo^2^)+(0.0582P)^2^+9.0981P] where P=(Fo^2^+2Fc^2^)/3'
_refine_ls_weighting_scheme calc
_refine_ls_wR_factor_gt 0.1204
_refine_ls_wR_factor_ref 0.1289
_reflns_number_gt 10928
_reflns_number_total 13245
_reflns_threshold_expression >2sigma(I)
_cod_data_source_file c4ce02101k2.cif
_cod_data_source_block 4
_cod_depositor_comments
;
The following automatic conversions were performed:

'_symmetry_cell_setting' value 'Monoclinic' changed to 'monoclinic'
according to
/usr/data/users/saulius/crontab/automatic-downloads/rss-feeds/RSC/lib/dictionaries/cif_core.dic
dictionary named 'cif_core.dic' version 2.4.2 from 2011-04-26.

Automatic conversion script
Id: cif_fix_values 2935 2014-11-11 08:27:57Z andrius 

 Adding full bibliography for 7218917--7218922.cif.
;
_cod_original_sg_symbol_H-M P2(1)/c
_cod_database_code 7218920

loop_
_symmetry_equiv_pos_as_xyz
'x, y, z'
'-x, y+1/2, -z+1/2'
'-x, -y, -z'
'x, -y-1/2, z-1/2'

loop_
_atom_site_label
_atom_site_type_symbol
_atom_site_fract_x
_atom_site_fract_y
_atom_site_fract_z
_atom_site_U_iso_or_equiv
_atom_site_adp_type
_atom_site_occupancy
_atom_site_symmetry_multiplicity
_atom_site_calc_flag
_atom_site_refinement_flags
_atom_site_disorder_assembly
_atom_site_disorder_group
Co1 Co 0.10481(2) 0.281760(13) 0.090942(18) 0.01822(8) Uani 1 1 d . . .
Co2 Co 0.25295(2) 0.244250(12) 0.260472(18) 0.01493(8) Uani 1 1 d . . .
O1 O -0.25994(14) 0.20592(8) -0.28590(10) 0.0301(4) Uani 1 1 d . . .
O2 O -0.36420(14) 0.17792(9) -0.86288(11) 0.0341(5) Uani 1 1 d . . .
O3 O 0.16714(12) 0.21257(6) 0.13306(9) 0.0193(3) Uani 1 1 d . . .
O4 O 0.00394(12) 0.20045(7) 0.12490(10) 0.0207(3) Uani 1 1 d . . .
O5 O 0.13573(15) -0.03853(7) 0.10044(12) 0.0284(4) Uani 1 1 d . . .
O6 O -0.03366(13) -0.17596(7) 0.34638(10) 0.0223(3) Uani 1 1 d . . .
O7 O -0.14025(12) -0.20399(6) 0.22813(10) 0.0213(3) Uani 1 1 d . . .
O8 O 0.35007(12) 0.17504(6) 0.26578(10) 0.0204(3) Uani 1 1 d . . .
O9 O 0.21001(12) 0.17393(6) 0.30650(10) 0.0185(3) Uani 1 1 d . . .
O10 O 0.36134(14) -0.05955(7) 0.41064(12) 0.0288(4) Uani 1 1 d . . .
O11 O 0.77273(12) -0.17723(6) 0.41311(10) 0.0212(3) Uani 1 1 d . . .
O12 O 0.66672(12) -0.21147(6) 0.29831(10) 0.0212(3) Uani 1 1 d . . .
N1 N 0.02207(14) 0.27599(8) -0.02847(11) 0.0185(4) Uani 1 1 d . . .
N2 N -0.12736(15) 0.26282(8) -0.27981(12) 0.0212(4) Uani 1 1 d . . .
H2A H -0.1014 0.2832 -0.3114 0.025 Uiso 1 1 calc R . .
N3 N -0.52489(16) 0.20411(9) -0.86765(12) 0.0251(4) Uani 1 1 d . . .
H3A H -0.5668 0.2089 -0.8366 0.030 Uiso 1 1 calc R . .
N4 N -0.66405(14) 0.23303(7) -1.11883(11) 0.0176(4) Uani 1 1 d . . .
C1 C -0.05722(18) 0.24257(10) -0.05463(14) 0.0206(5) Uani 1 1 d . . .
H1A H -0.0763 0.2214 -0.0145 0.025 Uiso 1 1 calc R . .
C2 C -0.11233(17) 0.23721(10) -0.13608(14) 0.0203(5) Uani 1 1 d . . .
H2B H -0.1683 0.2134 -0.1513 0.024 Uiso 1 1 calc R . .
C3 C -0.08413(17) 0.26750(9) -0.19581(13) 0.0180(4) Uani 1 1 d . . .
C4 C -0.00277(18) 0.30292(9) -0.16916(14) 0.0206(5) Uani 1 1 d . . .
H4B H 0.0174 0.3248 -0.2078 0.025 Uiso 1 1 calc R . .
C5 C 0.04758(18) 0.30571(9) -0.08652(14) 0.0208(5) Uani 1 1 d . . .
H5A H 0.1030 0.3297 -0.0694 0.025 Uiso 1 1 calc R . .
C6 C -0.20662(18) 0.23004(10) -0.32061(14) 0.0222(5) Uani 1 1 d . . .
C7 C -0.21704(19) 0.22752(11) -0.41224(14) 0.0254(5) Uani 1 1 d . . .
H7A H -0.1486 0.2215 -0.4204 0.030 Uiso 1 1 calc R . .
H7B H -0.2417 0.2623 -0.4370 0.030 Uiso 1 1 calc R . .
C8 C -0.2886(2) 0.18485(11) -0.45838(14) 0.0277(5) Uani 1 1 d . . .
H8A H -0.3583 0.1913 -0.4533 0.033 Uiso 1 1 calc R . .
H8B H -0.2657 0.1498 -0.4338 0.033 Uiso 1 1 calc R . .
C9 C -0.2900(2) 0.18485(11) -0.54944(15) 0.0300(6) Uani 1 1 d . . .
H9A H -0.2190 0.1816 -0.5534 0.036 Uiso 1 1 calc R . .
H9B H -0.3170 0.2193 -0.5741 0.036 Uiso 1 1 calc R . .
C10 C -0.3538(2) 0.14051(12) -0.59999(16) 0.0372(7) Uani 1 1 d . . .
H10A H -0.4249 0.1435 -0.5964 0.045 Uiso 1 1 calc R . .
H10B H -0.3267 0.1060 -0.5760 0.045 Uiso 1 1 calc R . .
C11 C -0.3536(2) 0.14209(11) -0.69122(15) 0.0317(6) Uani 1 1 d . . .
H11A H -0.2824 0.1408 -0.6949 0.038 Uiso 1 1 calc R . .
H11B H -0.3897 0.1106 -0.7199 0.038 Uiso 1 1 calc R . .
C12 C -0.4052(2) 0.19196(12) -0.73401(15) 0.0308(6) Uani 1 1 d . . .
H12A H -0.4701 0.1973 -0.7193 0.037 Uiso 1 1 calc R . .
H12B H -0.3608 0.2228 -0.7131 0.037 Uiso 1 1 calc R . .
C13 C -0.42735(19) 0.19009(11) -0.82682(14) 0.0262(5) Uani 1 1 d . . .
C14 C -0.56668(18) 0.21187(9) -0.95261(14) 0.0203(5) Uani 1 1 d . . .
C15 C -0.51096(19) 0.21481(11) -1.01085(15) 0.0272(5) Uani 1 1 d . . .
H15A H -0.4392 0.2096 -0.9951 0.033 Uiso 1 1 calc R . .
C16 C -0.56309(19) 0.22544(11) -1.09213(15) 0.0253(5) Uani 1 1 d . . .
H16A H -0.5248 0.2275 -1.1315 0.030 Uiso 1 1 calc R . .
C17 C -0.71643(17) 0.22969(9) -1.06217(14) 0.0178(4) Uani 1 1 d . . .
H17A H -0.7881 0.2351 -1.0796 0.021 Uiso 1 1 calc R . .
C18 C -0.67195(17) 0.21878(9) -0.98005(14) 0.0184(4) Uani 1 1 d . . .
H18A H -0.7126 0.2160 -0.9425 0.022 Uiso 1 1 calc R . .
C19 C 0.08936(17) 0.18146(9) 0.12960(12) 0.0172(4) Uani 1 1 d . . .
C20 C 0.10511(17) 0.12352(9) 0.12658(13) 0.0186(4) Uani 1 1 d . . .
C21 C 0.02857(19) 0.08992(10) 0.13649(17) 0.0267(5) Uani 1 1 d . . .
H21A H -0.0306 0.1044 0.1478 0.032 Uiso 1 1 calc R . .
C22 C 0.0376(2) 0.03571(10) 0.13002(18) 0.0308(6) Uani 1 1 d . . .
H22A H -0.0142 0.0128 0.1380 0.037 Uiso 1 1 calc R . .
C23 C 0.12329(19) 0.01517(9) 0.11173(15) 0.0230(5) Uani 1 1 d . . .
C24 C 0.20082(19) 0.04796(10) 0.10141(15) 0.0243(5) Uani 1 1 d . . .
H24A H 0.2592 0.0335 0.0889 0.029 Uiso 1 1 calc R . .
C25 C 0.19138(18) 0.10212(9) 0.10964(15) 0.0217(5) Uani 1 1 d . . .
H25A H 0.2444 0.1249 0.1037 0.026 Uiso 1 1 calc R . .
C26 C 0.08461(19) -0.07230(9) 0.14149(15) 0.0237(5) Uani 1 1 d . . .
C27 C -0.0005(2) -0.09913(10) 0.09653(15) 0.0284(5) Uani 1 1 d . . .
H27A H -0.0251 -0.0943 0.0385 0.034 Uiso 1 1 calc R . .
C28 C -0.0498(2) -0.13329(10) 0.13773(15) 0.0261(5) Uani 1 1 d . . .
H28A H -0.1085 -0.1521 0.1075 0.031 Uiso 1 1 calc R . .
C29 C -0.01413(17) -0.14021(9) 0.22266(14) 0.0193(4) Uani 1 1 d . . .
C30 C 0.0725(2) -0.11277(10) 0.26634(15) 0.0276(5) Uani 1 1 d . . .
H30A H 0.0978 -0.1175 0.3244 0.033 Uiso 1 1 calc R . .
C31 C 0.1220(2) -0.07863(10) 0.22578(16) 0.0294(6) Uani 1 1 d . . .
H31A H 0.1810 -0.0598 0.2556 0.035 Uiso 1 1 calc R . .
C32 C -0.06694(17) -0.17613(9) 0.26823(14) 0.0181(4) Uani 1 1 d . . .
C33 C 0.28816(17) 0.15044(9) 0.29633(13) 0.0177(4) Uani 1 1 d . . .
C34 C 0.30645(17) 0.09407(9) 0.32209(13) 0.0175(4) Uani 1 1 d . . .
C35 C 0.24012(17) 0.06797(9) 0.35925(15) 0.0204(5) Uani 1 1 d . . .
H35A H 0.1811 0.0857 0.3653 0.025 Uiso 1 1 calc R . .
C36 C 0.25961(18) 0.01667(9) 0.38732(15) 0.0224(5) Uani 1 1 d . . .
H36A H 0.2145 -0.0009 0.4128 0.027 Uiso 1 1 calc R . .
C37 C 0.34629(18) -0.00917(9) 0.37785(14) 0.0205(5) Uani 1 1 d . . .
C38 C 0.41131(18) 0.01538(9) 0.33878(15) 0.0209(5) Uani 1 1 d . . .
H38A H 0.4688 -0.0029 0.3307 0.025 Uiso 1 1 calc R . .
C39 C 0.39084(18) 0.06729(9) 0.31156(14) 0.0206(5) Uani 1 1 d . . .
H39A H 0.4354 0.0846 0.2853 0.025 Uiso 1 1 calc R . .
C40 C 0.44246(19) -0.08909(9) 0.39756(16) 0.0239(5) Uani 1 1 d . . .
C41 C 0.4300(2) -0.11555(11) 0.32420(17) 0.0319(6) Uani 1 1 d . . .
H41A H 0.3679 -0.1127 0.2816 0.038 Uiso 1 1 calc R . .
C42 C 0.5091(2) -0.14638(11) 0.31330(16) 0.0289(5) Uani 1 1 d . . .
H42A H 0.5013 -0.1651 0.2629 0.035 Uiso 1 1 calc R . .
C43 C 0.59973(18) -0.15025(9) 0.37520(14) 0.0193(4) Uani 1 1 d . . .
C44 C 0.6093(2) -0.12436(11) 0.44940(17) 0.0323(6) Uani 1 1 d . . .
H44A H 0.6706 -0.1276 0.4927 0.039 Uiso 1 1 calc R . .
C45 C 0.5299(2) -0.09363(11) 0.46102(17) 0.0332(6) Uani 1 1 d . . .
H45A H 0.5360 -0.0760 0.5121 0.040 Uiso 1 1 calc R . .
C46 C 0.68617(17) -0.18194(9) 0.36138(13) 0.0178(4) Uani 1 1 d . . .
O13 O -0.5245(6) 0.0650(3) -0.9100(5) 0.089(2) Uiso 0.50 1 d P A 1
C47 C -0.5773(8) 0.0278(4) -0.9711(6) 0.067(2) Uiso 0.50 1 d P A 1
O13' O -0.5397(10) 0.0117(5) -0.9406(9) 0.145(4) Uiso 0.50 1 d P B 2
C47' C -0.495(3) 0.0317(14) -0.862(2) 0.269(14) Uiso 0.50 1 d P B 2
O14 O 0.0880(7) -0.0342(3) 0.5003(5) 0.102(2) Uiso 0.50 1 d P C 1
C48 C -0.004(3) -0.0692(17) 0.458(3) 0.30(2) Uiso 0.50 1 d P C 1
O14' O 0.0377(8) -0.0823(4) 0.4963(7) 0.114(3) Uiso 0.50 1 d P D 2
C48' C -0.0063(10) -0.0560(5) 0.5529(8) 0.096(3) Uiso 0.50 1 d P D 2
O15 O 0.3231(11) -0.1304(6) 0.0941(10) 0.385(7) Uiso 1 1 d . . .
C49 C 0.2446(10) -0.1653(5) 0.0364(8) 0.098(3) Uiso 0.50 1 d P . .
C49' C 0.3488(9) -0.1847(5) 0.1450(8) 0.094(3) Uiso 0.50 1 d P . .
O16 O -0.2194(5) 0.1100(2) -0.8849(4) 0.0592(15) Uiso 0.50 1 d P E 1
C50 C -0.2350(9) 0.1060(5) -0.9584(8) 0.091(3) Uiso 0.50 1 d P . 1
O16' O -0.2072(6) 0.1090(3) -0.8463(5) 0.076(2) Uiso 0.50 1 d P F 2
C50' C -0.2502(11) 0.0592(6) -0.9092(9) 0.117(4) Uiso 0.50 1 d P F 2
O17 O -0.633(3) 0.0643(18) -1.149(3) 0.41(3) Uiso 0.50 1 d P G 1
C51 C -0.7087(9) 0.0660(5) -1.0958(7) 0.088(3) Uiso 0.50 1 d P G 1
O17' O -0.6735(11) 0.0940(6) -1.1569(9) 0.156(5) Uiso 0.50 1 d P H 2
C51' C -0.613(3) 0.0479(15) -1.193(2) 0.236(15) Uiso 0.50 1 d P H 2
O18 O 0.232(4) 0.032(2) 0.637(3) 0.58(3) Uiso 0.50 1 d P I 1
C52 C 0.2116(11) -0.0178(6) 0.6555(9) 0.108(4) Uiso 0.50 1 d P . 1
O18' O 0.3105(10) -0.0010(5) 0.6891(9) 0.160(4) Uiso 0.50 1 d P J 2
C52' C 0.2888(9) 0.0153(5) 0.6165(7) 0.085(3) Uiso 0.50 1 d P J 2
O19 O -0.062(6) 0.029(3) -0.628(5) 0.81(6) Uiso 0.50 1 d P K 1
C53 C -0.1240(14) 0.0545(8) -0.6985(12) 0.134(5) Uiso 0.50 1 d P . 1
O19' O -0.1049(19) 0.0126(11) -0.7194(17) 0.293(11) Uiso 0.50 1 d P L 2
C53' C -0.1806(8) 0.0122(4) -0.8041(7) 0.079(3) Uiso 0.50 1 d P L 2

loop_
_atom_site_aniso_label
_atom_site_aniso_U_11
_atom_site_aniso_U_22
_atom_site_aniso_U_33
_atom_site_aniso_U_23
_atom_site_aniso_U_13
_atom_site_aniso_U_12
Co1 0.01700(15) 0.02357(17) 0.01201(14) -0.00234(11) 0.00043(11) -0.00221(12)
Co2 0.01682(15) 0.01404(15) 0.01272(14) 0.00032(10) 0.00199(11) 0.00040(11)
O1 0.0264(9) 0.0443(11) 0.0164(8) -0.0002(7) 0.0005(7) -0.0133(8)
O2 0.0221(9) 0.0611(13) 0.0174(8) -0.0006(8) 0.0025(7) 0.0108(9)
O3 0.0221(8) 0.0200(8) 0.0145(7) -0.0009(6) 0.0028(6) -0.0056(6)
O4 0.0229(8) 0.0223(8) 0.0162(8) -0.0003(6) 0.0044(6) -0.0007(6)
O5 0.0392(10) 0.0164(8) 0.0352(10) -0.0015(7) 0.0196(8) -0.0059(7)
O6 0.0251(8) 0.0215(8) 0.0170(8) 0.0029(6) 0.0001(6) -0.0052(7)
O7 0.0212(8) 0.0201(8) 0.0195(8) 0.0007(6) 0.0005(6) -0.0059(6)
O8 0.0232(8) 0.0176(8) 0.0209(8) -0.0002(6) 0.0070(6) -0.0001(6)
O9 0.0184(8) 0.0164(8) 0.0195(8) 0.0004(6) 0.0034(6) 0.0040(6)
O10 0.0303(9) 0.0169(8) 0.0445(11) 0.0084(7) 0.0194(8) 0.0097(7)
O11 0.0199(8) 0.0191(8) 0.0211(8) -0.0031(6) -0.0001(6) 0.0028(6)
O12 0.0224(8) 0.0213(8) 0.0181(8) -0.0027(6) 0.0024(6) 0.0055(6)
N1 0.0173(9) 0.0232(10) 0.0134(9) -0.0021(7) 0.0016(7) -0.0013(7)
N2 0.0198(10) 0.0300(11) 0.0124(9) 0.0007(8) 0.0019(7) -0.0065(8)
N3 0.0202(10) 0.0416(13) 0.0127(9) -0.0013(8) 0.0030(8) 0.0055(9)
N4 0.0187(9) 0.0175(9) 0.0148(9) -0.0008(7) 0.0018(7) -0.0015(7)
C1 0.0215(11) 0.0246(12) 0.0157(10) 0.0008(9) 0.0050(9) -0.0035(9)
C2 0.0176(11) 0.0266(12) 0.0157(10) -0.0021(9) 0.0028(8) -0.0053(9)
C3 0.0152(10) 0.0244(12) 0.0130(10) -0.0006(8) 0.0015(8) 0.0013(8)
C4 0.0207(11) 0.0242(12) 0.0158(10) 0.0025(9) 0.0030(9) -0.0033(9)
C5 0.0188(11) 0.0230(12) 0.0185(11) -0.0008(9) 0.0013(9) -0.0042(9)
C6 0.0189(11) 0.0286(13) 0.0161(11) 0.0003(9) 0.0000(9) -0.0026(9)
C7 0.0240(12) 0.0358(14) 0.0136(11) 0.0004(9) 0.0004(9) -0.0076(10)
C8 0.0307(13) 0.0344(14) 0.0137(11) 0.0002(9) -0.0016(9) -0.0098(11)
C9 0.0334(14) 0.0368(15) 0.0161(11) 0.0008(10) 0.0003(10) -0.0134(11)
C10 0.0488(17) 0.0412(16) 0.0169(12) -0.0013(11) 0.0008(11) -0.0189(13)
C11 0.0381(15) 0.0367(15) 0.0161(11) -0.0034(10) 0.0005(10) -0.0077(12)
C12 0.0224(12) 0.0521(17) 0.0146(11) -0.0035(11) -0.0006(9) 0.0054(12)
C13 0.0210(12) 0.0389(15) 0.0160(11) -0.0019(10) 0.0005(9) 0.0023(10)
C14 0.0202(11) 0.0248(12) 0.0140(10) -0.0014(8) 0.0015(9) 0.0009(9)
C15 0.0167(11) 0.0452(16) 0.0182(11) 0.0001(10) 0.0023(9) 0.0031(10)
C16 0.0206(12) 0.0366(14) 0.0180(11) 0.0008(10) 0.0042(9) -0.0011(10)
C17 0.0160(10) 0.0176(11) 0.0178(10) -0.0010(8) 0.0011(8) -0.0008(8)
C18 0.0194(11) 0.0194(11) 0.0163(10) -0.0021(8) 0.0048(8) -0.0020(8)
C19 0.0222(11) 0.0203(11) 0.0083(9) -0.0005(8) 0.0027(8) -0.0038(9)
C20 0.0213(11) 0.0191(11) 0.0145(10) -0.0005(8) 0.0032(8) -0.0033(9)
C21 0.0244(12) 0.0228(12) 0.0360(14) 0.0003(10) 0.0135(11) -0.0021(10)
C22 0.0280(13) 0.0221(13) 0.0466(16) 0.0011(11) 0.0179(12) -0.0075(10)
C23 0.0288(12) 0.0179(11) 0.0232(11) 0.0000(9) 0.0086(10) -0.0042(9)
C24 0.0242(12) 0.0232(12) 0.0275(12) -0.0035(9) 0.0107(10) -0.0033(9)
C25 0.0211(11) 0.0213(12) 0.0239(11) -0.0028(9) 0.0081(9) -0.0075(9)
C26 0.0302(13) 0.0155(11) 0.0274(12) -0.0004(9) 0.0114(10) -0.0039(9)
C27 0.0385(14) 0.0278(13) 0.0170(11) 0.0007(9) 0.0042(10) -0.0096(11)
C28 0.0306(13) 0.0242(12) 0.0199(11) -0.0011(9) 0.0007(10) -0.0111(10)
C29 0.0215(11) 0.0141(10) 0.0201(11) 0.0006(8) 0.0021(9) -0.0014(8)
C30 0.0282(13) 0.0288(13) 0.0203(12) 0.0027(10) -0.0027(10) -0.0081(10)
C31 0.0256(13) 0.0271(13) 0.0307(13) 0.0005(10) -0.0005(10) -0.0128(10)
C32 0.0184(10) 0.0143(10) 0.0193(11) 0.0006(8) 0.0013(8) 0.0000(8)
C33 0.0199(11) 0.0169(11) 0.0134(10) -0.0025(8) -0.0003(8) 0.0009(8)
C34 0.0188(11) 0.0157(10) 0.0160(10) -0.0019(8) 0.0014(8) 0.0017(8)
C35 0.0184(11) 0.0177(11) 0.0247(11) -0.0015(9) 0.0051(9) 0.0036(9)
C36 0.0212(11) 0.0176(11) 0.0302(12) 0.0011(9) 0.0099(10) 0.0010(9)
C37 0.0234(11) 0.0143(10) 0.0228(11) -0.0002(8) 0.0047(9) 0.0029(9)
C38 0.0196(11) 0.0186(11) 0.0254(12) -0.0014(9) 0.0075(9) 0.0047(9)
C39 0.0204(11) 0.0199(11) 0.0216(11) -0.0004(9) 0.0058(9) 0.0011(9)
C40 0.0250(12) 0.0143(11) 0.0352(13) 0.0046(9) 0.0130(10) 0.0064(9)
C41 0.0246(13) 0.0338(15) 0.0327(14) -0.0025(11) -0.0002(11) 0.0102(11)
C42 0.0261(13) 0.0304(14) 0.0266(13) -0.0068(10) 0.0011(10) 0.0074(10)
C43 0.0208(11) 0.0143(10) 0.0218(11) 0.0005(8) 0.0042(9) 0.0035(8)
C44 0.0267(13) 0.0376(15) 0.0275(13) -0.0110(11) -0.0013(10) 0.0101(11)
C45 0.0355(15) 0.0331(15) 0.0301(14) -0.0094(11) 0.0073(11) 0.0108(12)
C46 0.0208(11) 0.0132(10) 0.0180(10) 0.0028(8) 0.0031(8) 0.0014(8)

loop_
_atom_type_symbol
_atom_type_description
_atom_type_scat_dispersion_real
_atom_type_scat_dispersion_imag
_atom_type_scat_source
C C 0.0033 0.0016 'International Tables Vol C Tables 4.2.6.8 and 6.1.1.4'
H H 0.0000 0.0000 'International Tables Vol C Tables 4.2.6.8 and 6.1.1.4'
N N 0.0061 0.0033 'International Tables Vol C Tables 4.2.6.8 and 6.1.1.4'
O O 0.0106 0.0060 'International Tables Vol C Tables 4.2.6.8 and 6.1.1.4'
Co Co 0.3494 0.9721 'International Tables Vol C Tables 4.2.6.8 and 6.1.1.4'

loop_
_geom_angle_atom_site_label_1
_geom_angle_atom_site_label_2
_geom_angle_atom_site_label_3
_geom_angle
_geom_angle_site_symmetry_1
_geom_angle_site_symmetry_3
O6 Co1 O11 106.35(7) 2 2_655
O6 Co1 O3 121.33(7) 2 .
O11 Co1 O3 100.96(7) 2_655 .
O6 Co1 N1 110.73(7) 2 .
O11 Co1 N1 104.50(7) 2_655 .
O3 Co1 N1 111.02(7) . .
O12 Co2 O7 102.24(7) 2_655 2
O12 Co2 O9 154.86(7) 2_655 .
O7 Co2 O9 102.37(6) 2 .
O12 Co2 N4 95.78(7) 2_655 4_667
O7 Co2 N4 87.46(7) 2 4_667
O9 Co2 N4 90.33(7) . 4_667
O12 Co2 O8 93.50(6) 2_655 .
O7 Co2 O8 164.26(6) 2 .
O9 Co2 O8 61.95(6) . .
N4 Co2 O8 91.06(7) 4_667 .
O12 Co2 O3 86.66(6) 2_655 .
O7 Co2 O3 96.05(6) 2 .
O9 Co2 O3 85.76(6) . .
N4 Co2 O3 175.22(7) 4_667 .
O8 Co2 O3 84.67(6) . .
O12 Co2 C33 124.22(7) 2_655 .
O7 Co2 C33 133.43(7) 2 .
O9 Co2 C33 31.09(7) . .
N4 Co2 C33 90.49(7) 4_667 .
O8 Co2 C33 30.87(7) . .
O3 Co2 C33 84.74(6) . .
C19 O3 Co1 104.50(14) . .
C19 O3 Co2 116.93(13) . .
Co1 O3 Co2 94.91(6) . .
C23 O5 C26 115.70(19) . .
C32 O6 Co1 118.14(15) . 2_545
C32 O7 Co2 143.79(15) . 2_545
C33 O8 Co2 86.91(13) . .
C33 O9 Co2 91.02(13) . .
C37 O10 C40 117.81(19) . .
C46 O11 Co1 124.26(15) . 2_645
C46 O12 Co2 136.50(15) . 2_645
C1 N1 C5 117.00(19) . .
C1 N1 Co1 123.36(15) . .
C5 N1 Co1 119.62(15) . .
C3 N2 C6 128.0(2) . .
C3 N2 H2A 116.0 . .
C6 N2 H2A 116.0 . .
C13 N3 C14 128.2(2) . .
C13 N3 H3A 115.9 . .
C14 N3 H3A 115.9 . .
C16 N4 C17 116.7(2) . .
C16 N4 Co2 126.30(16) . 4_464
C17 N4 Co2 116.76(15) . 4_464
N1 C1 C2 123.9(2) . .
N1 C1 H1A 118.1 . .
C2 C1 H1A 118.1 . .
C1 C2 C3 118.6(2) . .
C1 C2 H2B 120.7 . .
C3 C2 H2B 120.7 . .
N2 C3 C2 124.4(2) . .
N2 C3 C4 117.5(2) . .
C2 C3 C4 118.0(2) . .
C5 C4 C3 119.3(2) . .
C5 C4 H4B 120.3 . .
C3 C4 H4B 120.3 . .
N1 C5 C4 123.2(2) . .
N1 C5 H5A 118.4 . .
C4 C5 H5A 118.4 . .
O1 C6 N2 123.4(2) . .
O1 C6 C7 124.6(2) . .
N2 C6 C7 112.0(2) . .
C6 C7 C8 114.9(2) . .
C6 C7 H7A 108.5 . .
C8 C7 H7A 108.5 . .
C6 C7 H7B 108.5 . .
C8 C7 H7B 108.5 . .
H7A C7 H7B 107.5 . .
C7 C8 C9 110.1(2) . .
C7 C8 H8A 109.6 . .
C9 C8 H8A 109.6 . .
C7 C8 H8B 109.6 . .
C9 C8 H8B 109.6 . .
H8A C8 H8B 108.2 . .
C8 C9 C10 114.1(2) . .
C8 C9 H9A 108.7 . .
C10 C9 H9A 108.7 . .
C8 C9 H9B 108.7 . .
C10 C9 H9B 108.7 . .
H9A C9 H9B 107.6 . .
C9 C10 C11 112.4(2) . .
C9 C10 H10A 109.1 . .
C11 C10 H10A 109.1 . .
C9 C10 H10B 109.1 . .
C11 C10 H10B 109.1 . .
H10A C10 H10B 107.9 . .
C12 C11 C10 111.5(2) . .
C12 C11 H11A 109.3 . .
C10 C11 H11A 109.3 . .
C12 C11 H11B 109.3 . .
C10 C11 H11B 109.3 . .
H11A C11 H11B 108.0 . .
C13 C12 C11 113.5(2) . .
C13 C12 H12A 108.9 . .
C11 C12 H12A 108.9 . .
C13 C12 H12B 108.9 . .
C11 C12 H12B 108.9 . .
H12A C12 H12B 107.7 . .
O2 C13 N3 122.5(2) . .
O2 C13 C12 123.6(2) . .
N3 C13 C12 113.9(2) . .
C18 C14 C15 118.0(2) . .
C18 C14 N3 116.8(2) . .
C15 C14 N3 125.2(2) . .
C16 C15 C14 118.2(2) . .
C16 C15 H15A 120.9 . .
C14 C15 H15A 120.9 . .
N4 C16 C15 124.2(2) . .
N4 C16 H16A 117.9 . .
C15 C16 H16A 117.9 . .
N4 C17 C18 123.5(2) . .
N4 C17 H17A 118.2 . .
C18 C17 H17A 118.3 . .
C17 C18 C14 119.3(2) . .
C17 C18 H18A 120.3 . .
C14 C18 H18A 120.3 . .
O4 C19 O3 120.3(2) . .
O4 C19 C20 121.4(2) . .
O3 C19 C20 118.2(2) . .
C21 C20 C25 119.4(2) . .
C21 C20 C19 118.6(2) . .
C25 C20 C19 121.9(2) . .
C22 C21 C20 120.7(2) . .
C22 C21 H21A 119.7 . .
C20 C21 H21A 119.7 . .
C21 C22 C23 119.1(2) . .
C21 C22 H22A 120.4 . .
C23 C22 H22A 120.4 . .
C22 C23 O5 122.6(2) . .
C22 C23 C24 121.3(2) . .
O5 C23 C24 116.1(2) . .
C25 C24 C23 118.8(2) . .
C25 C24 H24A 120.6 . .
C23 C24 H24A 120.6 . .
C24 C25 C20 120.7(2) . .
C24 C25 H25A 119.6 . .
C20 C25 H25A 119.6 . .
C27 C26 C31 121.8(2) . .
C27 C26 O5 119.2(2) . .
C31 C26 O5 119.0(2) . .
C26 C27 C28 118.8(2) . .
C26 C27 H27A 120.6 . .
C28 C27 H27A 120.6 . .
C29 C28 C27 120.7(2) . .
C29 C28 H28A 119.7 . .
C27 C28 H28A 119.7 . .
C28 C29 C30 119.2(2) . .
C28 C29 C32 121.5(2) . .
C30 C29 C32 119.3(2) . .
C31 C30 C29 120.5(2) . .
C31 C30 H30A 119.8 . .
C29 C30 H30A 119.8 . .
C26 C31 C30 119.0(2) . .
C26 C31 H31A 120.5 . .
C30 C31 H31A 120.5 . .
O7 C32 O6 124.4(2) . .
O7 C32 C29 119.2(2) . .
O6 C32 C29 116.34(19) . .
O8 C33 O9 120.1(2) . .
O8 C33 C34 120.7(2) . .
O9 C33 C34 119.2(2) . .
O8 C33 Co2 62.22(12) . .
O9 C33 Co2 57.89(11) . .
C34 C33 Co2 176.57(16) . .
C39 C34 C35 119.1(2) . .
C39 C34 C33 120.6(2) . .
C35 C34 C33 120.3(2) . .
C36 C35 C34 120.6(2) . .
C36 C35 H35A 119.7 . .
C34 C35 H35A 119.7 . .
C35 C36 C37 119.3(2) . .
C35 C36 H36A 120.3 . .
C37 C36 H36A 120.3 . .
O10 C37 C38 123.9(2) . .
O10 C37 C36 115.1(2) . .
C38 C37 C36 121.0(2) . .
C37 C38 C39 118.8(2) . .
C37 C38 H38A 120.6 . .
C39 C38 H38A 120.6 . .
C34 C39 C38 121.1(2) . .
C34 C39 H39A 119.4 . .
C38 C39 H39A 119.4 . .
C45 C40 C41 121.9(2) . .
C45 C40 O10 118.6(2) . .
C41 C40 O10 119.4(2) . .
C40 C41 C42 118.9(2) . .
C40 C41 H41A 120.5 . .
C42 C41 H41A 120.5 . .
C41 C42 C43 120.5(2) . .
C41 C42 H42A 119.7 . .
C43 C42 H42A 119.7 . .
C44 C43 C42 119.4(2) . .
C44 C43 C46 120.6(2) . .
C42 C43 C46 120.0(2) . .
C43 C44 C45 120.4(2) . .
C43 C44 H44A 119.8 . .
C45 C44 H44A 119.8 . .
C40 C45 C44 118.9(2) . .
C40 C45 H45A 120.6 . .
C44 C45 H45A 120.6 . .
O12 C46 O11 125.1(2) . .
O12 C46 C43 116.9(2) . .
O11 C46 C43 118.0(2) . .
C49 O15 C49' 81.8(11) . .
O15 C49 C50 83.8(9) . 3_554
O16 C50 C49 125.6(10) . 3_554
O18 C52 C53 140(3) . 3
O19 C53 C52 75(3) . 3

loop_
_geom_bond_atom_site_label_1
_geom_bond_atom_site_label_2
_geom_bond_distance
_geom_bond_site_symmetry_2
Co1 O6 1.9364(16) 2
Co1 O11 1.9810(16) 2_655
Co1 O3 1.9879(17) .
Co1 N1 2.0227(19) .
Co2 O12 2.0043(16) 2_655
Co2 O7 2.0655(16) 2
Co2 O9 2.0847(16) .
Co2 N4 2.1161(19) 4_667
Co2 O8 2.1802(16) .
Co2 O3 2.2879(15) .
Co2 C33 2.461(2) .
O1 C6 1.213(3) .
O2 C13 1.220(3) .
O3 C19 1.308(3) .
O4 C19 1.241(3) .
O5 C23 1.387(3) .
O5 C26 1.397(3) .
O6 C32 1.268(3) .
O6 Co1 1.9364(16) 2_545
O7 C32 1.257(3) .
O7 Co2 2.0655(16) 2_545
O8 C33 1.264(3) .
O9 C33 1.271(3) .
O10 C37 1.380(3) .
O10 C40 1.400(3) .
O11 C46 1.266(3) .
O11 Co1 1.9810(16) 2_645
O12 C46 1.265(3) .
O12 Co2 2.0042(16) 2_645
N1 C1 1.347(3) .
N1 C5 1.350(3) .
N2 C3 1.380(3) .
N2 C6 1.385(3) .
N2 H2A 0.8800 .
N3 C13 1.366(3) .
N3 C14 1.400(3) .
N3 H3A 0.8800 .
N4 C16 1.339(3) .
N4 C17 1.340(3) .
N4 Co2 2.1161(19) 4_464
C1 C2 1.378(3) .
C1 H1A 0.9500 .
C2 C3 1.397(3) .
C2 H2B 0.9500 .
C3 C4 1.400(3) .
C4 C5 1.374(3) .
C4 H4B 0.9500 .
C5 H5A 0.9500 .
C6 C7 1.510(3) .
C7 C8 1.517(3) .
C7 H7A 0.9900 .
C7 H7B 0.9900 .
C8 C9 1.526(3) .
C8 H8A 0.9900 .
C8 H8B 0.9900 .
C9 C10 1.527(4) .
C9 H9A 0.9900 .
C9 H9B 0.9900 .
C10 C11 1.536(4) .
C10 H10A 0.9900 .
C10 H10B 0.9900 .
C11 C12 1.525(4) .
C11 H11A 0.9900 .
C11 H11B 0.9900 .
C12 C13 1.508(3) .
C12 H12A 0.9900 .
C12 H12B 0.9900 .
C14 C18 1.393(3) .
C14 C15 1.395(3) .
C15 C16 1.384(3) .
C15 H15A 0.9500 .
C16 H16A 0.9500 .
C17 C18 1.376(3) .
C17 H17A 0.9500 .
C18 H18A 0.9500 .
C19 C20 1.483(3) .
C20 C21 1.389(3) .
C20 C25 1.392(3) .
C21 C22 1.382(4) .
C21 H21A 0.9500 .
C22 C23 1.386(4) .
C22 H22A 0.9500 .
C23 C24 1.390(3) .
C24 C25 1.385(3) .
C24 H24A 0.9500 .
C25 H25A 0.9500 .
C26 C27 1.378(4) .
C26 C31 1.379(4) .
C27 C28 1.389(3) .
C27 H27A 0.9500 .
C28 C29 1.389(3) .
C28 H28A 0.9500 .
C29 C30 1.393(3) .
C29 C32 1.493(3) .
C30 C31 1.384(4) .
C30 H30A 0.9500 .
C31 H31A 0.9500 .
C33 C34 1.490(3) .
C34 C39 1.387(3) .
C34 C35 1.397(3) .
C35 C36 1.380(3) .
C35 H35A 0.9500 .
C36 C37 1.396(3) .
C36 H36A 0.9500 .
C37 C38 1.385(3) .
C38 C39 1.392(3) .
C38 H38A 0.9500 .
C39 H39A 0.9500 .
C40 C45 1.370(4) .
C40 C41 1.373(4) .
C41 C42 1.382(4) .
C41 H41A 0.9500 .
C42 C43 1.384(3) .
C42 H42A 0.9500 .
C43 C44 1.383(3) .
C43 C46 1.494(3) .
C44 C45 1.388(4) .
C44 H44A 0.9500 .
C45 H45A 0.9500 .
O13 C47 1.433(12) .
O13' C47' 1.39(3) .
O14 C48 1.54(4) .
O14' C48' 1.420(16) .
O15 C49 1.516(18) .
O15 C49' 1.604(18) .
C49 C50 1.972(17) 3_554
O16 C50 1.200(12) .
C50 C49 1.972(17) 3_554
O16' C50' 1.646(17) .
O17 C51 1.54(4) .
O17' C51' 1.64(4) .
O18 C52 1.35(5) .
C52 C53 1.81(2) 3
O18' C52' 1.245(16) .
O19 C53 1.41(7) .
C53 C52 1.81(2) 3
O19' C53' 1.51(3) .
